data_9015562
loop_
_publ_author_name
'Tranqui, D.'
'Grenier, J.'
'Durif, A.'
'Guitel, J.'

_publ_section_title
;
 Structure cristalline de la variete orthorhombique du metaphosphate de
 cobalt-ammonium: Co N H4 (P O3)3
 _cod_database_code 1007245
;
_journal_name_full 'Bulletin de la Societe Francaise de Mineralogie et de Cristallographie'
_journal_page_first 252
_journal_page_last 256
_journal_volume 90
_journal_year 1967
_chemical_formula_sum 'Co N O9 P3'
_space_group_IT_number 57
_symmetry_space_group_name_Hall '-P 2c 2b'
_symmetry_space_group_name_H-M 'P b c m'
_cell_angle_alpha 90
_cell_angle_beta 90
_cell_angle_gamma 90
_cell_length_a 5.142
_cell_length_b 11.93
_cell_length_c 12.95
_cell_formula_units_Z 4
_cell_volume 794.406
_database_code_amcsd 0015927
_exptl_crystal_density_diffrn 2.591
_cod_duplicate_entry 1007245
_cod_original_formula_sum 'N Co P3 O9'
_cod_database_code 9015562
_amcsd_formula_title 'Co H4 N O9 P3'

loop_
_space_group_symop_operation_xyz
x,y,z
x,1/2-y,1/2+z
-x,1/2+y,1/2-z
-x,1/2+y,z
x,1/2-y,-z
x,y,1/2-z
-x,-y,1/2+z
-x,-y,-z

loop_
_atom_site_label
_atom_site_fract_x
_atom_site_fract_y
_atom_site_fract_z
N1 0.00000 0.26000 0.25000
Co1 0.00000 0.00000 0.00000
P1 0.73000 0.25000 0.00000
P2 0.45600 0.42100 0.13400
O1 0.44800 0.30400 0.08500
O2 0.90100 0.14700 0.04900
O3 0.17200 0.44700 0.13500
O4 0.66200 0.50100 0.09400
O5 0.57400 0.39900 0.25000

loop_
_cod_related_entry_id
_cod_related_entry_database
_cod_related_entry_code
1 AMCSD 0015927
